data_7048211
loop_
_publ_author_name
'Dalton, Hannah L.'
'Lynes, Amy D.'
'Twamley, Brendan'
'Byrne, Kevin'
'Schmitt, Wolfgang'
'Hawes, Chris S.'
'Gunnlaugsson, Thorfinnur'

_publ_section_title
;
 Exploring the reversible host-guest chemistry of a crystalline
 octanuclear Ag(i) metallosupramolecular macrocycle formed from a simple
 pyrazinylpyridine ligand.
;
_journal_issue 48
_journal_name_full 'Dalton transactions (Cambridge, England : 2003)'
_journal_page_first 17266
_journal_page_last 17275
_journal_paper_doi 10.1039/c8dt04583f
_journal_volume 47
_journal_year 2018
_chemical_formula_moiety 'C11 H10 N3 O, I'
_chemical_formula_sum 'C11 H10 I N3 O'
_chemical_formula_weight 327.12
_chemical_name_systematic '2-Pyrazinacyl pyridinium iodide'
_space_group_crystal_system monoclinic
_space_group_IT_number 11
_space_group_name_Hall '-P 2yb'
_space_group_name_H-M_alt 'P 1 21/m 1'
_symmetry_space_group_name_Hall '-P 2yb'
_symmetry_space_group_name_H-M 'P 1 21/m 1'
_atom_sites_solution_hydrogens mixed
_atom_sites_solution_primary dual
_audit_creation_date 2018-06-29
_audit_creation_method
;
Olex2 1.2
(compiled 2018.05.29 svn.r3508 for OlexSys, GUI svn.r5506)
;
_audit_update_record
;
2018-10-10 deposited with the CCDC.
2018-11-20 downloaded from the CCDC.
;
_cell_angle_alpha 90
_cell_angle_beta 100.319(2)
_cell_angle_gamma 90
_cell_formula_units_Z 2
_cell_length_a 7.6519(7)
_cell_length_b 7.1833(7)
_cell_length_c 10.9347(11)
_cell_measurement_reflns_used 1818
_cell_measurement_temperature 100(2)
_cell_measurement_theta_max 24.377
_cell_measurement_theta_min 2.71
_cell_volume 591.31(10)
_computing_cell_refinement 'SAINT v8.37A (Bruker, 2015)'
_computing_data_collection 'APEX 3 (Bruker, 2016) '
_computing_data_reduction 'SAINT v8.37A (Bruker, 2015)'
_computing_molecular_graphics 'Olex2 (Dolomanov et al., 2009)'
_computing_publication_material 'Olex2 (Dolomanov et al., 2009)'
_computing_structure_refinement 'XL (Sheldrick, 2008)'
_computing_structure_solution 'XT (Sheldrick, 2015)'
_diffrn_ambient_temperature 100.0
_diffrn_detector 'Bruker APEX2 area detector'
_diffrn_detector_area_resol_mean 7.9
_diffrn_detector_type 'CCD area detector'
_diffrn_measured_fraction_theta_full 1.000
_diffrn_measured_fraction_theta_max 0.999
_diffrn_measurement_device 'Kappa diffractometer'
_diffrn_measurement_device_type 'Bruker APEX2 area detector'
_diffrn_measurement_method '\w and \f scans'
_diffrn_radiation_monochromator graphite
_diffrn_radiation_probe x-ray
_diffrn_radiation_type MoK\a
_diffrn_radiation_wavelength 0.71073
_diffrn_reflns_av_R_equivalents 0.0480
_diffrn_reflns_av_unetI/netI 0.0459
_diffrn_reflns_Laue_measured_fraction_full 1.000
_diffrn_reflns_Laue_measured_fraction_max 0.999
_diffrn_reflns_limit_h_max 9
_diffrn_reflns_limit_h_min -10
_diffrn_reflns_limit_k_max 9
_diffrn_reflns_limit_k_min -9
_diffrn_reflns_limit_l_max 14
_diffrn_reflns_limit_l_min -12
_diffrn_reflns_number 6664
_diffrn_reflns_point_group_measured_fraction_full 1.000
_diffrn_reflns_point_group_measured_fraction_max 0.999
_diffrn_reflns_theta_full 25.242
_diffrn_reflns_theta_max 28.316
_diffrn_reflns_theta_min 1.893
_diffrn_source 'standard sealed X-ray tube'
_diffrn_source_type 'Siemens, KFF Mo 2K -90 C'
_diffrn_standards_number 0
_exptl_absorpt_coefficient_mu 2.690
_exptl_absorpt_correction_T_max 0.7457
_exptl_absorpt_correction_T_min 0.6263
_exptl_absorpt_correction_type multi-scan
_exptl_absorpt_process_details
'SADABS-2016/2 (Bruker,2016/2) was used for absorption correction. wR2(int) was 0.0541 before and 0.0462 after correction. The Ratio of minimum to maximum transmission is 0.8399. The \l/2 correction factor is 0.00150.'
_exptl_crystal_colour colourless
_exptl_crystal_colour_primary colourless
_exptl_crystal_density_diffrn 1.837
_exptl_crystal_density_method 'not measured'
_exptl_crystal_description plate
_exptl_crystal_F_000 316
_exptl_crystal_size_max 0.11
_exptl_crystal_size_mid 0.07
_exptl_crystal_size_min 0.01
_refine_diff_density_max 0.650
_refine_diff_density_min -0.686
_refine_diff_density_rms 0.119
_refine_ls_extinction_method none
_refine_ls_goodness_of_fit_ref 1.048
_refine_ls_hydrogen_treatment mixed
_refine_ls_matrix_type full
_refine_ls_number_parameters 111
_refine_ls_number_reflns 1581
_refine_ls_number_restraints 38
_refine_ls_restrained_S_all 1.039
_refine_ls_R_factor_all 0.0412
_refine_ls_R_factor_gt 0.0277
_refine_ls_shift/su_max 0.001
_refine_ls_shift/su_mean 0.000
_refine_ls_structure_factor_coef Fsqd
_refine_ls_weighting_details 'w=1/[\s^2^(Fo^2^)+(0.0220P)^2^+0.0600P] where P=(Fo^2^+2Fc^2^)/3'
_refine_ls_weighting_scheme calc
_refine_ls_wR_factor_gt 0.0503
_refine_ls_wR_factor_ref 0.0534
_reflns_Friedel_coverage 0.000
_reflns_number_gt 1340
_reflns_number_total 1581
_reflns_threshold_expression 'I > 2\s(I)'
_cod_data_source_file c8dt04583f2.cif
_cod_data_source_block pyrazinacylpyridinium
_cod_depositor_comments 'Adding full bibliography for 7048201--7048212.cif.'
_cod_database_code 7048211
_shelx_shelxl_version_number 2014/7
_shelx_space_group_comment
;
The symmetry employed for this shelxl refinement is uniquely defined
by the following loop, which should always be used as a source of
symmetry information in preference to the above space-group names.
They are only intended as comments.
;
_shelx_estimated_absorpt_t_max 0.974
_shelx_estimated_absorpt_t_min 0.756
_olex2_refinement_description
;
1. Fixed Uiso
 At 1.2 times of:
  All C(H) groups, All C(H,H) groups
2. Restrained distances
 C8-H8
 0.95 with sigma of 0.02
 C4-H4
 0.95 with sigma of 0.02
3. Rigid body (RIGU) restrains
 N1, N1, N2, C6, C6, C7, C7, C8, C9
 with sigma for 1-2 distances of 0.002 and sigma for 1-3 distances of 0.002
4. Others
 Fixed Sof: O1(0.5) N1(0.5) C5(0.5) C6(0.5) C7(0.5) H7(0.5)
5.a Aromatic/amide H refined with riding coordinates:
 C1(H1), C2(H2), C3(H3), C7(H7), C9(H9)
;
_olex2_submission_special_instructions 'No special instructions were received'

loop_
_space_group_symop_operation_xyz
'x, y, z'
'-x, y+1/2, -z'
'-x, -y, -z'
'x, -y-1/2, z'

loop_
_atom_site_label
_atom_site_type_symbol
_atom_site_fract_x
_atom_site_fract_y
_atom_site_fract_z
_atom_site_U_iso_or_equiv
_atom_site_adp_type
_atom_site_occupancy
_atom_site_site_symmetry_order
_atom_site_calc_flag
_atom_site_refinement_flags_posn
_atom_site_refinement_flags_adp
_atom_site_refinement_flags_occupancy
_atom_site_disorder_assembly
_atom_site_disorder_group
O1 O 0.6416(5) 0.1680(7) 0.5717(4) 0.0363(13) Uani 0.5 1 d . . . A -1
N1 N 0.1369(6) 0.220(2) 0.3593(4) 0.029(4) Uani 0.5 1 d . U . A -1
N2 N 0.2052(4) 0.2500 0.6202(3) 0.0219(8) Uani 1 2 d S TU P . .
N3 N 0.7384(4) 0.2500 0.8147(3) 0.0222(8) Uani 1 2 d S T P . .
C1 C 1.0985(6) 0.2500 0.8813(4) 0.0398(15) Uani 1 2 d S T P . .
H1 H 1.2241 0.2500 0.9054 0.048 Uiso 1 2 calc RS T P . .
C2 C 1.0075(4) 0.4169(6) 0.8638(3) 0.0380(10) Uani 1 1 d . . . . .
H2 H 1.0697 0.5319 0.8747 0.046 Uiso 1 1 calc R . . . .
C3 C 0.8247(4) 0.4138(5) 0.8302(3) 0.0290(8) Uani 1 1 d . . . . .
H3 H 0.7600 0.5272 0.8180 0.035 Uiso 1 1 calc R . . . .
C4 C 0.5463(5) 0.2500 0.7640(4) 0.0200(9) Uani 1 2 d DS T P . .
C5 C 0.5191(7) 0.2056(7) 0.6241(5) 0.0213(17) Uani 0.5 1 d . . . A -1
C6 C 0.3362(6) 0.2172(11) 0.5548(5) 0.015(2) Uani 0.5 1 d . U . A -1
H4 H 0.497(4) 0.139(3) 0.792(3) 0.019 Uiso 1 1 d DR . . . .
H8 H -0.109(3) 0.2500 0.380(3) 0.019 Uiso 1 2 d DRS T P . .
C7 C 0.3014(7) 0.2054(7) 0.4265(5) 0.0223(17) Uani 0.5 1 d . U . A -1
H7 H 0.3979 0.1861 0.3841 0.027 Uiso 0.5 1 calc R . . A -1
C8 C 0.0082(6) 0.2500 0.4250(4) 0.0247(9) Uani 1 2 d DS TU P . .
C9 C 0.0427(6) 0.2500 0.5536(4) 0.0297(11) Uani 1 2 d S TU P A .
H9 H -0.0551 0.2500 0.5963 0.036 Uiso 1 2 calc RS T P . .
I1 I 0.42321(4) 0.7500 0.85968(3) 0.01925(9) Uani 1 2 d S T P . .

loop_
_atom_site_aniso_label
_atom_site_aniso_U_11
_atom_site_aniso_U_22
_atom_site_aniso_U_33
_atom_site_aniso_U_23
_atom_site_aniso_U_13
_atom_site_aniso_U_12
O1 0.015(2) 0.075(4) 0.021(2) -0.007(2) 0.0072(18) 0.001(2)
N1 0.0223(17) 0.041(11) 0.0212(19) -0.001(2) 0.0012(14) 0.001(2)
N2 0.0119(14) 0.033(2) 0.0214(17) 0.000 0.0059(12) 0.000
N3 0.0140(18) 0.036(2) 0.0158(18) 0.000 0.0011(15) 0.000
C1 0.017(2) 0.092(5) 0.012(2) 0.000 0.0049(19) 0.000
C2 0.0232(18) 0.071(3) 0.0205(18) -0.0137(18) 0.0060(14) -0.0134(18)
C3 0.0226(17) 0.044(2) 0.0211(17) -0.0101(15) 0.0057(14) -0.0049(15)
C4 0.0111(19) 0.029(2) 0.019(2) 0.000 -0.0007(17) 0.000
C5 0.021(3) 0.021(5) 0.024(3) -0.002(2) 0.009(2) -0.003(2)
C6 0.0106(18) 0.015(7) 0.0217(19) 0.0011(19) 0.0062(15) 0.0014(18)
C7 0.021(2) 0.023(5) 0.023(2) -0.0002(19) 0.0048(16) -0.0005(19)
C8 0.0185(19) 0.029(2) 0.0256(19) 0.000 0.0007(15) 0.000
C9 0.0131(17) 0.050(3) 0.0258(19) 0.000 0.0027(14) 0.000
I1 0.01386(14) 0.01932(14) 0.02490(15) 0.000 0.00439(10) 0.000

loop_
_atom_type_symbol
_atom_type_description
_atom_type_scat_dispersion_real
_atom_type_scat_dispersion_imag
_atom_type_scat_source
C C 0.0033 0.0016 'International Tables Vol C Tables 4.2.6.8 and 6.1.1.4'
H H 0.0000 0.0000 'International Tables Vol C Tables 4.2.6.8 and 6.1.1.4'
N N 0.0061 0.0033 'International Tables Vol C Tables 4.2.6.8 and 6.1.1.4'
O O 0.0106 0.0060 'International Tables Vol C Tables 4.2.6.8 and 6.1.1.4'
I I -0.4742 1.8119 'International Tables Vol C Tables 4.2.6.8 and 6.1.1.4'

loop_
_geom_angle_atom_site_label_1
_geom_angle_atom_site_label_2
_geom_angle_atom_site_label_3
_geom_angle
_geom_angle_site_symmetry_1
_geom_angle_site_symmetry_3
C8 N1 C7 115.3(5) . .
C9 N2 C6 115.0(4) . .
C3 N3 C3 122.1(4) . 4_565
C3 N3 C4 118.7(2) . .
C3 N3 C4 118.7(2) 4_565 .
C2 C1 H1 119.9 . .
C2 C1 H1 119.9 4_565 .
C2 C1 C2 120.3(5) . 4_565
C1 C2 H2 120.5 . .
C3 C2 C1 118.9(4) . .
C3 C2 H2 120.5 . .
N3 C3 C2 119.9(4) . .
N3 C3 H3 120.1 . .
C2 C3 H3 120.1 . .
N3 C4 C5 108.7(3) . .
N3 C4 H4 107.5(18) . .
C5 C4 H4 98.9(19) . .
O1 C5 C4 122.5(5) . .
O1 C5 C6 120.9(5) . .
C6 C5 C4 116.6(4) . .
N2 C6 C5 117.7(5) . .
N2 C6 C7 121.3(5) . .
C7 C6 C5 120.8(5) . .
N1 C7 C6 122.8(5) . .
N1 C7 H7 118.6 . .
C6 C7 H7 118.6 . .
N1 C8 H8 116(3) . .
N1 C8 C9 121.4(4) . .
C9 C8 H8 122(3) . .
N2 C9 C8 123.2(4) . .
N2 C9 H9 118.4 . .
C8 C9 H9 118.4 . .

loop_
_geom_bond_atom_site_label_1
_geom_bond_atom_site_label_2
_geom_bond_distance
_geom_bond_site_symmetry_2
O1 C5 1.213(6) .
N1 C7 1.343(7) .
N1 C8 1.337(7) .
N2 C6 1.352(6) .
N2 C9 1.323(5) .
N3 C3 1.345(4) .
N3 C3 1.345(4) 4_565
N3 C4 1.475(5) .
C1 H1 0.9500 .
C1 C2 1.382(5) 4_565
C1 C2 1.382(5) .
C2 H2 0.9500 .
C2 C3 1.381(4) .
C3 H3 0.9500 .
C4 C5 1.540(7) .
C4 H4 0.957(17) .
C5 C6 1.469(7) .
C6 C7 1.383(7) .
C7 H7 0.9500 .
C8 H8 0.943(19) .
C8 C9 1.384(7) .
C9 H9 0.9500 .
